data_4519321
loop_
_publ_author_name
'Zhang, Guojie'
'Yi, Zhenxin'
'Cheng, Guangbin'
'Yang, Wei'
'Yang, Hongwei'

_publ_section_title
;
 Polynitro-Functionalized Azopyrazole with High Performance and Low
 Sensitivity as Novel Energetic Materials.
;
_journal_issue 8
_journal_name_full 'ACS applied materials &amp; interfaces'
_journal_page_first 10594
_journal_page_last 10604
_journal_paper_doi 10.1021/acsami.2c00154
_journal_volume 14
_journal_year 2022
_chemical_formula_moiety 'C6 H2 N10 O8, 2(H2 O)'
_chemical_formula_sum 'C6 H6 N10 O10'
_chemical_formula_weight 378.21
_space_group_crystal_system monoclinic
_space_group_IT_number 14
_space_group_name_Hall '-P 2ybc'
_space_group_name_H-M_alt 'P 1 21/c 1'
_atom_sites_solution_hydrogens difmap
_atom_sites_solution_primary dual
_audit_creation_date 2019-07-11
_audit_creation_method
;
Olex2 1.2
(compiled 2018.05.29 svn.r3508 for OlexSys, GUI svn.r5506)
;
_cell_angle_alpha 90
_cell_angle_beta 97.847(18)
_cell_angle_gamma 90
_cell_formula_units_Z 2
_cell_length_a 9.314(5)
_cell_length_b 5.943(3)
_cell_length_c 13.344(8)
_cell_measurement_reflns_used 655
_cell_measurement_temperature 298
_cell_measurement_theta_max 21.809
_cell_measurement_theta_min 3.083
_cell_volume 731.7(7)
_computing_cell_refinement 'SAINT V8.38A (?, 2016)'
_computing_data_reduction 'SAINT V8.38A (?, 2016)'
_computing_molecular_graphics 'Olex2 (Dolomanov et al., 2009)'
_computing_publication_material 'Olex2 (Dolomanov et al., 2009)'
_computing_structure_refinement 'ShelXL (Sheldrick, 2015)'
_computing_structure_solution 'ShelXT (Sheldrick, 2015)'
_diffrn_ambient_temperature 298
_diffrn_measured_fraction_theta_full 0.983
_diffrn_measured_fraction_theta_max 0.979
_diffrn_measurement_device_type 'Bruker APEX-II CCD'
_diffrn_measurement_method '\f and \w scans'
_diffrn_radiation_type MoK\a
_diffrn_radiation_wavelength 0.71073
_diffrn_reflns_av_R_equivalents 0.0615
_diffrn_reflns_av_unetI/netI 0.0843
_diffrn_reflns_Laue_measured_fraction_full 0.983
_diffrn_reflns_Laue_measured_fraction_max 0.979
_diffrn_reflns_limit_h_max 10
_diffrn_reflns_limit_h_min -11
_diffrn_reflns_limit_k_max 7
_diffrn_reflns_limit_k_min -6
_diffrn_reflns_limit_l_max 17
_diffrn_reflns_limit_l_min -16
_diffrn_reflns_number 3892
_diffrn_reflns_point_group_measured_fraction_full 0.983
_diffrn_reflns_point_group_measured_fraction_max 0.979
_diffrn_reflns_theta_full 25.242
_diffrn_reflns_theta_max 27.093
_diffrn_reflns_theta_min 3.082
_diffrn_standards_number 0
_exptl_absorpt_coefficient_mu 0.162
_exptl_absorpt_correction_T_max 0.7455
_exptl_absorpt_correction_T_min 0.5969
_exptl_absorpt_correction_type multi-scan
_exptl_absorpt_process_details
'SADABS-2016/2 (Bruker,2016/2) was used for absorption correction. wR2(int) was 0.0825 before and 0.0563 after correction. The Ratio of minimum to maximum transmission is 0.8007. The \l/2 correction factor is Not present.'
_exptl_crystal_colour colourless
_exptl_crystal_colour_primary colourless
_exptl_crystal_density_diffrn 1.717
_exptl_crystal_description needle
_exptl_crystal_F_000 384
_exptl_crystal_size_max 0.08
_exptl_crystal_size_mid 0.05
_exptl_crystal_size_min 0.02
_refine_diff_density_max 0.311
_refine_diff_density_min -0.249
_refine_diff_density_rms 0.067
_refine_ls_extinction_method none
_refine_ls_goodness_of_fit_ref 1.035
_refine_ls_hydrogen_treatment refall
_refine_ls_matrix_type full
_refine_ls_number_parameters 130
_refine_ls_number_reflns 1577
_refine_ls_number_restraints 3
_refine_ls_restrained_S_all 1.034
_refine_ls_R_factor_all 0.1555
_refine_ls_R_factor_gt 0.0714
_refine_ls_shift/su_max 0.000
_refine_ls_shift/su_mean 0.000
_refine_ls_structure_factor_coef Fsqd
_refine_ls_weighting_details 'w=1/[\s^2^(Fo^2^)+(0.0873P)^2^+0.6592P] where P=(Fo^2^+2Fc^2^)/3'
_refine_ls_weighting_scheme calc
_refine_ls_wR_factor_gt 0.1764
_refine_ls_wR_factor_ref 0.2201
_reflns_Friedel_coverage 0.000
_reflns_number_gt 784
_reflns_number_total 1577
_reflns_threshold_expression 'I > 2\s(I)'
_cod_data_source_file am2c00154_si_003.cif
_cod_data_source_block 22019773zhgj10704_0m
_cod_database_code 4519321
_shelx_shelxl_version_number 2018/3
_shelx_space_group_comment
;
The symmetry employed for this shelxl refinement is uniquely defined
by the following loop, which should always be used as a source of
symmetry information in preference to the above space-group names.
They are only intended as comments.
;
_shelx_estimated_absorpt_t_max 0.997
_shelx_estimated_absorpt_t_min 0.987
_olex2_refinement_description
;
1. Restrained distances
 O3-H3B = O3-H3A
 0.84 with sigma of 0.02
 N4-H4
 0.86 with sigma of 0.02
;
_olex2_submission_special_instructions 'No special instructions were received'

loop_
_space_group_symop_operation_xyz
'x, y, z'
'-x, y+1/2, -z+1/2'
'-x, -y, -z'
'x, -y-1/2, z-1/2'

loop_
_atom_site_label
_atom_site_type_symbol
_atom_site_fract_x
_atom_site_fract_y
_atom_site_fract_z
_atom_site_U_iso_or_equiv
_atom_site_adp_type
_atom_site_occupancy
_atom_site_site_symmetry_order
_atom_site_calc_flag
_atom_site_refinement_flags_posn
_atom_site_refinement_flags_adp
_atom_site_refinement_flags_occupancy
_atom_site_disorder_assembly
_atom_site_disorder_group
O5 O 0.5866(4) 0.5140(6) 0.3711(3) 0.0625(10) Uani 1 1 d . . . . .
N5 N 0.5079(4) 0.0822(6) 0.4713(3) 0.0416(9) Uani 1 1 d . . . . .
N4 N 0.2503(4) 0.1495(7) 0.4704(3) 0.0466(10) Uani 1 1 d D . . . .
O4 O 0.4277(4) 0.5301(7) 0.2363(3) 0.0689(11) Uani 1 1 d . . . . .
O3 O 0.1596(5) 0.7911(7) 0.5641(4) 0.0739(13) Uani 1 1 d D . . . .
N3 N 0.1448(4) 0.2934(7) 0.4325(3) 0.0528(11) Uani 1 1 d . . . . .
O1 O 0.2063(5) 0.7845(7) 0.3086(3) 0.0750(12) Uani 1 1 d . . . . .
N1 N 0.4647(5) 0.4841(6) 0.3255(3) 0.0480(10) Uani 1 1 d . . . . .
O2 O 0.0007(4) 0.6260(8) 0.3280(4) 0.0890(15) Uani 1 1 d . . . . .
N2 N 0.1321(6) 0.6278(7) 0.3329(3) 0.0607(12) Uani 1 1 d . . . . .
C3 C 0.3795(5) 0.1987(8) 0.4419(3) 0.0435(11) Uani 1 1 d . . . . .
C2 C 0.3573(5) 0.3835(7) 0.3795(3) 0.0424(11) Uani 1 1 d . . . . .
C1 C 0.2126(5) 0.4346(8) 0.3765(3) 0.0474(12) Uani 1 1 d . . . . .
H3A H 0.082(4) 0.734(12) 0.575(5) 0.11(3) Uiso 1 1 d D . . . .
H3B H 0.218(8) 0.716(14) 0.605(6) 0.17(4) Uiso 1 1 d D . . . .
H4 H 0.230(7) 0.033(7) 0.503(4) 0.10(2) Uiso 1 1 d D . . . .

loop_
_atom_site_aniso_label
_atom_site_aniso_U_11
_atom_site_aniso_U_22
_atom_site_aniso_U_33
_atom_site_aniso_U_23
_atom_site_aniso_U_13
_atom_site_aniso_U_12
O5 0.058(2) 0.067(2) 0.064(2) 0.0002(19) 0.0106(18) -0.0127(18)
N5 0.045(2) 0.043(2) 0.038(2) 0.0027(16) 0.0101(17) -0.0063(18)
N4 0.048(2) 0.046(2) 0.047(2) 0.005(2) 0.0094(18) -0.0061(19)
O4 0.081(3) 0.083(3) 0.0431(19) 0.020(2) 0.0129(18) 0.002(2)
O3 0.052(2) 0.081(3) 0.090(3) 0.030(2) 0.010(2) -0.012(2)
N3 0.053(3) 0.050(2) 0.055(3) 0.003(2) 0.008(2) 0.002(2)
O1 0.088(3) 0.055(2) 0.082(3) 0.017(2) 0.013(2) 0.008(2)
N1 0.060(3) 0.041(2) 0.044(2) 0.0025(19) 0.010(2) -0.0054(19)
O2 0.052(3) 0.094(3) 0.115(4) 0.010(3) -0.009(2) 0.017(2)
N2 0.074(3) 0.051(3) 0.057(3) 0.001(2) 0.007(2) 0.010(2)
C3 0.051(3) 0.046(3) 0.034(2) 0.000(2) 0.006(2) -0.004(2)
C2 0.054(3) 0.041(2) 0.034(2) -0.001(2) 0.012(2) -0.004(2)
C1 0.053(3) 0.043(3) 0.045(3) 0.000(2) 0.001(2) 0.002(2)

loop_
_atom_type_symbol
_atom_type_description
_atom_type_scat_dispersion_real
_atom_type_scat_dispersion_imag
_atom_type_scat_source
C C 0.0033 0.0016 'International Tables Vol C Tables 4.2.6.8 and 6.1.1.4'
H H 0.0000 0.0000 'International Tables Vol C Tables 4.2.6.8 and 6.1.1.4'
N N 0.0061 0.0033 'International Tables Vol C Tables 4.2.6.8 and 6.1.1.4'
O O 0.0106 0.0060 'International Tables Vol C Tables 4.2.6.8 and 6.1.1.4'

loop_
_geom_angle_atom_site_label_1
_geom_angle_atom_site_label_2
_geom_angle_atom_site_label_3
_geom_angle
_geom_angle_site_symmetry_1
_geom_angle_site_symmetry_3
_geom_angle_publ_flag
N5 N5 C3 113.0(4) 3_656 . ?
N3 N4 H4 121(5) . . ?
C3 N4 N3 113.1(4) . . ?
C3 N4 H4 126(5) . . ?
H3A O3 H3B 99(7) . . ?
C1 N3 N4 103.4(4) . . ?
O5 N1 C2 118.1(4) . . ?
O4 N1 O5 124.7(4) . . ?
O4 N1 C2 117.2(4) . . ?
O1 N2 C1 115.3(5) . . ?
O2 N2 O1 126.2(5) . . ?
O2 N2 C1 118.4(5) . . ?
N4 C3 N5 125.5(4) . . ?
N4 C3 C2 106.2(4) . . ?
C2 C3 N5 128.3(4) . . ?
C3 C2 N1 125.2(4) . . ?
C3 C2 C1 105.0(4) . . ?
C1 C2 N1 129.6(4) . . ?
N3 C1 N2 117.6(4) . . ?
N3 C1 C2 112.3(4) . . ?
C2 C1 N2 129.6(5) . . ?

loop_
_geom_bond_atom_site_label_1
_geom_bond_atom_site_label_2
_geom_bond_distance
_geom_bond_site_symmetry_2
_geom_bond_publ_flag
O5 N1 1.225(5) . ?
N5 N5 1.262(7) 3_656 ?
N5 C3 1.391(6) . ?
N4 N3 1.348(5) . ?
N4 C3 1.343(6) . ?
N4 H4 0.85(2) . ?
O4 N1 1.224(5) . ?
O3 H3A 0.83(2) . ?
O3 H3B 0.84(2) . ?
N3 C1 1.339(6) . ?
O1 N2 1.229(6) . ?
N1 C2 1.440(6) . ?
O2 N2 1.217(5) . ?
N2 C1 1.449(6) . ?
C3 C2 1.377(6) . ?
C2 C1 1.377(7) . ?
